data_2105695
loop_
_publ_author_name
'Clegg, William'
'Tooke, Duncan M.'

_publ_section_title
;
 Alkali metal complexes of 6-methyl-2-pyridone: simple formulae, but not
 so simple structures
;
_journal_issue 6
_journal_name_full 'Acta Crystallographica Section B'
_journal_page_first 603
_journal_page_last 612
_journal_paper_doi 10.1107/S2052519213025980
_journal_volume 69
_journal_year 2013
_chemical_formula_moiety 'Cs +,C6 H6 N O -,C2 H6 O'
_chemical_formula_sum 'C8 H12 Cs N O2'
_chemical_formula_weight 287.09
_chemical_name_systematic
;
 ?
;
_space_group_crystal_system monoclinic
_space_group_IT_number 14
_space_group_name_Hall '-P 2ybc'
_space_group_name_H-M_alt 'P 1 21/c 1'
_symmetry_space_group_name_Hall '-P 2ybc'
_symmetry_space_group_name_H-M 'P 1 21/c 1'
_atom_sites_solution_hydrogens mixed
_atom_sites_solution_primary direct
_atom_sites_solution_secondary difmap
_audit_creation_method SHELXL-2013
_cell_angle_alpha 90
_cell_angle_beta 100.7564(11)
_cell_angle_gamma 90
_cell_formula_units_Z 8
_cell_length_a 11.6376(10)
_cell_length_b 24.980(2)
_cell_length_c 7.2431(6)
_cell_measurement_reflns_used 9973
_cell_measurement_temperature 160(2)
_cell_measurement_theta_max 28.24
_cell_measurement_theta_min 2.41
_cell_volume 2068.6(3)
_computing_cell_refinement 'Bruker APEX2'
_computing_data_collection 'Bruker SMART'
_computing_data_reduction 'Bruker APEX2'
_computing_molecular_graphics 'Bruker SHELXTL'
_computing_publication_material 'Bruker SHELXTL and local programs'
_computing_structure_refinement SHELXL-2013
_computing_structure_solution 'Bruker SHELXTL'
_diffrn_ambient_temperature 160(2)
_diffrn_measured_fraction_theta_full 0.999
_diffrn_measured_fraction_theta_max 0.975
_diffrn_measurement_device_type 'Bruker SMART 1K CCD diffractometer'
_diffrn_measurement_method 'thin-slice \w scans'
_diffrn_radiation_type MoK\a
_diffrn_radiation_wavelength 0.71073
_diffrn_reflns_av_R_equivalents 0.0328
_diffrn_reflns_limit_h_max 15
_diffrn_reflns_limit_h_min -15
_diffrn_reflns_limit_k_max 32
_diffrn_reflns_limit_k_min -32
_diffrn_reflns_limit_l_max 9
_diffrn_reflns_limit_l_min -9
_diffrn_reflns_number 18269
_diffrn_reflns_theta_full 25.242
_diffrn_reflns_theta_max 28.279
_diffrn_reflns_theta_min 1.781
_exptl_absorpt_coefficient_mu 3.544
_exptl_absorpt_correction_T_max 0.563
_exptl_absorpt_correction_T_min 0.435
_exptl_absorpt_correction_type multi-scan
_exptl_absorpt_process_details SADABS
_exptl_crystal_colour colourless
_exptl_crystal_density_diffrn 1.844
_exptl_crystal_density_method 'not measured'
_exptl_crystal_description needle
_exptl_crystal_F_000 1104
_exptl_crystal_size_max 0.400
_exptl_crystal_size_mid 0.100
_exptl_crystal_size_min 0.020
_refine_diff_density_max 0.755
_refine_diff_density_min -0.864
_refine_ls_extinction_coef 0.00039(8)
_refine_ls_extinction_expression Fc^*^=kFc[1+0.001xFc^2^\l^3^/sin(2\q)]^-1/4^
_refine_ls_extinction_method SHELXL
_refine_ls_goodness_of_fit_ref 1.055
_refine_ls_hydrogen_treatment mixed
_refine_ls_matrix_type full
_refine_ls_number_parameters 226
_refine_ls_number_reflns 5014
_refine_ls_number_restraints 2
_refine_ls_restrained_S_all 1.055
_refine_ls_R_factor_all 0.0387
_refine_ls_R_factor_gt 0.0286
_refine_ls_shift/su_max 0.001
_refine_ls_shift/su_mean 0.000
_refine_ls_structure_factor_coef Fsqd
_refine_ls_weighting_details
;
 w=1/[\s^2^(Fo^2^)+(0.0236P)^2^+3.5254P]
 where P=(Fo^2^+2Fc^2^)/3
;
_refine_ls_weighting_scheme calc
_refine_ls_wR_factor_gt 0.0604
_refine_ls_wR_factor_ref 0.0640
_reflns_number_gt 4243
_reflns_number_total 5014
_reflns_threshold_expression 'I > 2\s(I)'
_cod_data_source_file ps5030.cif
_cod_data_source_block dmt29_6
_cod_depositor_comments
;

2019-10-29
Z value and formula fixed to values more according to usual
chemical conventions.                 miguel
;
_cod_original_formula_sum 'C16 H24 Cs2 N2 O4'
_cod_original_formula_weight 574.19
_cod_original_formula_units_Z 4
_cod_original_cell_volume 2068.7(3)
_cod_database_code 2105695
_shelx_space_group_comment
;
The symmetry employed for this shelxl refinement is uniquely defined
by the following loop, which should always be used as a source of
symmetry information in preference to the above space-group names.
They are only intended as comments.
;
_shelx_estimated_absorpt_t_min 0.331
_shelx_estimated_absorpt_t_max 0.932
_shelxl_version_number 20.13

loop_
_space_group_symop_operation_xyz
'x, y, z'
'-x, y+1/2, -z+1/2'
'-x, -y, -z'
'x, -y-1/2, z-1/2'

loop_
_atom_site_type_symbol
_atom_site_label
_atom_site_fract_x
_atom_site_fract_y
_atom_site_fract_z
_atom_site_U_iso_or_equiv
_atom_site_adp_type
_atom_site_calc_flag
_atom_site_occupancy
Cs Cs1 0.56862(2) 0.42740(2) 0.25243(3) 0.02436(7) Uani d 1
Cs Cs2 0.60813(2) 0.32213(2) 0.77849(3) 0.02667(7) Uani d 1
O O1 0.6394(2) 0.30188(9) 0.3731(3) 0.0270(5) Uani d 1
N N1 0.7738(2) 0.33596(10) 0.2112(4) 0.0210(5) Uani d 1
C C1 0.7479(3) 0.30827(11) 0.3595(5) 0.0212(6) Uani d 1
C C2 0.8394(3) 0.28671(14) 0.4963(5) 0.0286(7) Uani d 1
H H2 0.8212 0.2671 0.5996 0.034 Uiso calc 1
C C3 0.9532(3) 0.29390(15) 0.4803(5) 0.0342(8) Uani d 1
H H3 1.0144 0.2796 0.5724 0.041 Uiso calc 1
C C4 0.9791(3) 0.32247(15) 0.3278(5) 0.0312(8) Uani d 1
H H4 1.0579 0.3281 0.3142 0.037 Uiso calc 1
C C5 0.8877(3) 0.34230(13) 0.1974(5) 0.0246(7) Uani d 1
C C6 0.9098(4) 0.37228(16) 0.0273(5) 0.0378(9) Uani d 1
H H6A 0.8889 0.3496 -0.0843 0.057 Uiso calc 1
H H6B 0.9928 0.3819 0.0445 0.057 Uiso calc 1
H H6C 0.8622 0.4049 0.0110 0.057 Uiso calc 1
O O2 0.5462(2) 0.45504(9) 0.8236(3) 0.0260(5) Uani d 1
N N2 0.7094(2) 0.45109(10) 0.6888(4) 0.0210(5) Uani d 1
C C7 0.6507(3) 0.47158(12) 0.8187(4) 0.0202(6) Uani d 1
C C8 0.7060(3) 0.51065(13) 0.9495(5) 0.0247(7) Uani d 1
H H8 0.6655 0.5252 1.0403 0.030 Uiso calc 1
C C9 0.8175(3) 0.52716(13) 0.9439(5) 0.0276(7) Uani d 1
H H9 0.8544 0.5531 1.0310 0.033 Uiso calc 1
C C10 0.8765(3) 0.50583(13) 0.8106(5) 0.0259(7) Uani d 1
H H10 0.9540 0.5167 0.8051 0.031 Uiso calc 1
C C11 0.8190(3) 0.46827(12) 0.6863(5) 0.0222(6) Uani d 1
C C12 0.8786(3) 0.44357(15) 0.5390(6) 0.0343(8) Uani d 1
H H12A 0.8650 0.4048 0.5348 0.051 Uiso calc 1
H H12B 0.9628 0.4506 0.5707 0.051 Uiso calc 1
H H12C 0.8467 0.4592 0.4161 0.051 Uiso calc 1
O O3 0.4632(3) 0.30977(13) 0.0943(4) 0.0425(7) Uani d 1
H H3A 0.525(2) 0.3090(18) 0.174(5) 0.043(14) Uiso d 1
C C13 0.3681(5) 0.2973(3) 0.1800(9) 0.093(2) Uani d 1
H H13A 0.3847 0.2623 0.2431 0.112 Uiso calc 1
H H13B 0.3664 0.3242 0.2799 0.112 Uiso calc 1
C C14 0.2593(6) 0.2948(4) 0.0752(11) 0.103(3) Uani d 1
H H14A 0.2368 0.3301 0.0214 0.154 Uiso calc 1
H H14B 0.2040 0.2836 0.1546 0.154 Uiso calc 1
H H14C 0.2581 0.2687 -0.0263 0.154 Uiso calc 1
O O4 0.4236(3) 0.40245(14) 0.5464(4) 0.0449(7) Uani d 1
H H4A 0.465(4) 0.4193(18) 0.635(5) 0.062(17) Uiso d 1
C C15 0.3039(4) 0.4137(2) 0.5399(7) 0.0552(13) Uani d 1
H H15A 0.2612 0.4103 0.4088 0.066 Uiso calc 1
H H15B 0.2955 0.4512 0.5804 0.066 Uiso calc 1
C C16 0.2525(6) 0.3782(3) 0.6587(9) 0.086(2) Uani d 1
H H16A 0.2532 0.3415 0.6110 0.128 Uiso calc 1
H H16B 0.1716 0.3892 0.6587 0.128 Uiso calc 1
H H16C 0.2976 0.3798 0.7871 0.128 Uiso calc 1

loop_
_atom_site_aniso_label
_atom_site_aniso_U_11
_atom_site_aniso_U_22
_atom_site_aniso_U_33
_atom_site_aniso_U_12
_atom_site_aniso_U_13
_atom_site_aniso_U_23
Cs1 0.02773(12) 0.02366(10) 0.02224(11) 0.00389(8) 0.00609(8) 0.00135(8)
Cs2 0.03420(13) 0.02574(11) 0.02137(11) 0.00334(8) 0.00851(8) 0.00167(8)
O1 0.0269(13) 0.0278(12) 0.0284(13) -0.0034(10) 0.0110(10) -0.0002(10)
N1 0.0265(15) 0.0165(12) 0.0204(13) -0.0013(10) 0.0051(11) 0.0001(10)
C1 0.0293(18) 0.0135(13) 0.0220(16) -0.0011(12) 0.0082(13) -0.0035(11)
C2 0.036(2) 0.0233(15) 0.0279(18) 0.0047(14) 0.0108(15) 0.0077(14)
C3 0.035(2) 0.0335(19) 0.033(2) 0.0126(16) 0.0035(16) 0.0080(15)
C4 0.0243(19) 0.0330(18) 0.038(2) 0.0027(14) 0.0107(15) 0.0014(15)
C5 0.0306(19) 0.0185(14) 0.0259(17) -0.0019(13) 0.0087(14) -0.0019(12)
C6 0.037(2) 0.043(2) 0.035(2) -0.0050(17) 0.0123(17) 0.0110(17)
O2 0.0228(12) 0.0295(12) 0.0268(12) -0.0019(9) 0.0076(9) -0.0047(10)
N2 0.0209(14) 0.0201(12) 0.0226(14) 0.0010(10) 0.0054(11) -0.0008(10)
C7 0.0220(16) 0.0184(14) 0.0203(15) 0.0006(12) 0.0040(12) 0.0020(12)
C8 0.0304(19) 0.0217(15) 0.0224(16) 0.0029(13) 0.0065(14) -0.0039(13)
C9 0.034(2) 0.0229(16) 0.0238(17) -0.0032(14) -0.0006(14) -0.0020(13)
C10 0.0218(17) 0.0261(16) 0.0288(18) -0.0029(13) 0.0025(13) -0.0002(13)
C11 0.0234(17) 0.0198(14) 0.0237(16) 0.0011(12) 0.0048(13) 0.0032(12)
C12 0.030(2) 0.0335(19) 0.042(2) -0.0040(15) 0.0132(17) -0.0102(16)
O3 0.0315(17) 0.065(2) 0.0331(16) -0.0077(14) 0.0103(13) -0.0011(14)
C13 0.046(4) 0.172(8) 0.065(4) -0.038(4) 0.019(3) -0.005(4)
C14 0.051(4) 0.175(9) 0.087(5) -0.006(4) 0.027(4) 0.001(5)
O4 0.0295(16) 0.070(2) 0.0359(16) -0.0066(14) 0.0077(13) -0.0188(15)
C15 0.050(3) 0.047(3) 0.061(3) 0.004(2) -0.010(2) 0.006(2)
C16 0.083(5) 0.094(5) 0.090(5) -0.036(4) 0.041(4) -0.030(4)

loop_
_atom_type_symbol
_atom_type_description
_atom_type_scat_dispersion_real
_atom_type_scat_dispersion_imag
_atom_type_scat_source
C C 0.0033 0.0016 'International Tables Vol C Tables 4.2.6.8 and 6.1.1.4'
H H 0.0000 0.0000 'International Tables Vol C Tables 4.2.6.8 and 6.1.1.4'
N N 0.0061 0.0033 'International Tables Vol C Tables 4.2.6.8 and 6.1.1.4'
O O 0.0106 0.0060 'International Tables Vol C Tables 4.2.6.8 and 6.1.1.4'
Cs Cs -0.3680 2.1192 'International Tables Vol C Tables 4.2.6.8 and 6.1.1.4'

loop_
_geom_angle_atom_site_label_1
_geom_angle_atom_site_label_2
_geom_angle_atom_site_label_3
_geom_angle_site_symmetry_1
_geom_angle_site_symmetry_3
_geom_angle
O1 Cs1 N1 . . 40.08(6)
O1 Cs1 C1 . . 20.84(7)
O1 Cs1 O2 . 1_554 116.00(6)
O1 Cs1 O2 . 3_666 168.08(6)
O1 Cs1 N2 . . 82.19(6)
O1 Cs1 C7 . 3_666 147.63(7)
O1 Cs1 C7 . 1_554 115.07(6)
O1 Cs1 C8 . 1_554 126.08(7)
O1 Cs1 C8 . 3_666 132.07(7)
O1 Cs1 O3 . . 46.28(7)
O1 Cs1 H3A . . 32.1(3)
O1 Cs1 O4 . . 76.29(8)
O1 Cs1 H4A . . 80.1(9)
N1 Cs1 C1 . . 21.94(7)
N1 Cs1 O2 . 1_554 89.46(6)
N1 Cs1 O2 . 3_666 151.83(6)
N1 Cs1 N2 . . 88.47(6)
N1 Cs1 C7 . 3_666 166.53(7)
N1 Cs1 C7 . 1_554 79.80(7)
N1 Cs1 C8 . 1_554 86.25(7)
N1 Cs1 C8 . 3_666 147.89(7)
N1 Cs1 O3 . . 65.71(7)
N1 Cs1 H3A . . 54.4(6)
N1 Cs1 O4 . . 115.01(8)
N1 Cs1 H4A . . 114.8(9)
C1 Cs1 O2 . 1_554 109.20(7)
C1 Cs1 O2 . 3_666 169.56(7)
C1 Cs1 N2 . . 77.41(7)
C1 Cs1 C7 . 3_666 168.39(7)
C1 Cs1 C7 . 1_554 101.57(7)
C1 Cs1 C8 . 1_554 107.45(7)
C1 Cs1 C8 . 3_666 150.23(7)
C1 Cs1 O3 . . 60.47(8)
C1 Cs1 H3A . . 46.5(3)
C1 Cs1 O4 . . 93.14(8)
C1 Cs1 H4A . . 93.3(9)
O2 Cs1 O2 1_554 3_666 71.14(7)
O2 Cs1 N2 1_554 . 146.49(6)
O2 Cs1 N2 3_666 . 96.60(6)
O2 Cs1 C7 1_554 3_666 77.07(7)
O2 Cs1 C7 3_666 3_666 21.23(6)
O2 Cs1 C7 1_554 1_554 20.47(7)
O2 Cs1 C7 3_666 1_554 75.10(6)
O2 Cs1 C8 1_554 1_554 40.26(7)
O2 Cs1 C8 3_666 1_554 65.70(7)
O2 Cs1 C8 1_554 3_666 66.51(7)
O2 Cs1 C8 3_666 3_666 39.97(7)
O2 Cs1 O3 1_554 . 84.03(7)
O2 Cs1 O3 3_666 . 129.34(7)
O2 Cs1 H3A 1_554 . 92.8(7)
O2 Cs1 H3A 3_666 . 143.5(3)
O2 Cs1 O4 1_554 . 141.99(7)
O2 Cs1 O4 3_666 . 92.29(8)
O2 Cs1 H4A 1_554 . 152.4(8)
O2 Cs1 H4A 3_666 . 89.7(9)
N2 Cs1 C7 . 3_666 102.94(7)
N2 Cs1 C7 . 1_554 127.33(7)
N2 Cs1 C8 . 1_554 106.24(7)
N2 Cs1 C8 . 3_666 123.39(7)
N2 Cs1 O3 . . 124.88(7)
N2 Cs1 H3A . . 112.7(5)
N2 Cs1 O4 . . 66.91(7)
N2 Cs1 H4A . . 52.6(5)
C7 Cs1 C7 3_666 1_554 87.51(7)
C7 Cs1 C8 3_666 1_554 83.72(7)
C7 Cs1 C8 3_666 3_666 22.97(7)
C7 Cs1 C8 1_554 1_554 22.77(7)
C7 Cs1 C8 1_554 3_666 82.81(7)
C7 Cs1 O3 3_666 . 111.75(8)
C7 Cs1 O3 1_554 . 96.38(7)
C7 Cs1 H3A 3_666 . 125.0(4)
C7 Cs1 H3A 1_554 . 101.3(9)
C7 Cs1 O4 3_666 . 76.60(8)
C7 Cs1 O4 1_554 . 161.34(8)
C7 Cs1 H4A 3_666 . 78.2(9)
C7 Cs1 H4A 1_554 . 164.8(9)
C8 Cs1 C8 1_554 3_666 88.05(8)
C8 Cs1 O3 1_554 . 118.67(7)
C8 Cs1 O3 3_666 . 89.85(8)
C8 Cs1 H3A 1_554 . 121.7(9)
C8 Cs1 H3A 3_666 . 103.8(3)
C8 Cs1 O4 1_554 . 156.64(8)
C8 Cs1 O4 3_666 . 78.75(8)
C8 Cs1 H4A 1_554 . 146.9(7)
C8 Cs1 H4A 3_666 . 86.0(8)
O3 Cs1 H3A . . 14.3(3)
O3 Cs1 O4 . . 80.83(8)
O3 Cs1 H4A . . 93.9(6)
H3A Cs1 O4 . . 80.5(9)
H3A Cs1 H4A . . 91.4(11)
O4 Cs1 H4A . . 15.0(4)
O1 Cs2 O1 . 4_566 90.94(5)
O1 Cs2 N1 . 1_556 139.12(7)
O1 Cs2 N1 4_566 1_556 82.95(6)
O1 Cs2 C1 . . 19.09(7)
O1 Cs2 C1 . 4_566 82.95(7)
O1 Cs2 C1 4_566 4_566 20.50(7)
O1 Cs2 C1 4_566 . 92.03(6)
O1 Cs2 C2 . . 38.68(7)
O1 Cs2 C2 4_566 . 79.86(7)
O1 Cs2 C6 . 1_556 103.98(7)
O1 Cs2 C6 4_566 1_556 99.14(8)
O1 Cs2 O2 . . 108.41(6)
O1 Cs2 O2 4_566 . 160.30(6)
O1 Cs2 N2 . . 82.60(6)
O1 Cs2 N2 4_566 . 154.14(6)
O1 Cs2 C7 . . 101.53(6)
O1 Cs2 C7 4_566 . 160.09(7)
O1 Cs2 O3 . 1_556 150.21(7)
O1 Cs2 O3 4_566 1_556 78.46(7)
O1 Cs2 O4 . . 77.71(7)
O1 Cs2 O4 4_566 . 140.12(7)
O1 Cs2 H4A . . 87.6(8)
O1 Cs2 H4A 4_566 . 153.1(6)
N1 Cs2 C1 1_556 4_566 77.37(7)
N1 Cs2 C1 1_556 . 120.40(7)
N1 Cs2 C2 1_556 . 100.67(7)
N1 Cs2 C6 1_556 1_556 38.58(7)
N1 Cs2 O2 1_556 . 84.61(6)
N1 Cs2 N2 1_556 . 85.70(6)
N1 Cs2 C7 1_556 . 77.46(6)
N1 Cs2 O3 1_556 1_556 67.70(7)
N1 Cs2 O4 1_556 . 129.66(7)
N1 Cs2 H4A 1_556 . 114.9(3)
C1 Cs2 C1 . 4_566 78.33(7)
C1 Cs2 C2 . . 21.80(7)
C1 Cs2 C2 4_566 . 62.30(7)
C1 Cs2 C6 4_566 1_556 82.79(8)
C1 Cs2 C6 . 1_556 84.99(8)
C1 Cs2 O2 . . 107.46(6)
C1 Cs2 O2 4_566 . 161.38(7)
C1 Cs2 N2 . . 73.92(6)
C1 Cs2 N2 4_566 . 133.76(7)
C1 Cs2 C7 . . 94.82(6)
C1 Cs2 C7 4_566 . 145.64(7)
C1 Cs2 O3 4_566 1_556 94.61(8)
C1 Cs2 O3 . 1_556 166.97(7)
C1 Cs2 O4 . . 88.99(7)
C1 Cs2 O4 4_566 . 152.52(8)
C1 Cs2 H4A . . 95.2(9)
C1 Cs2 H4A 4_566 . 167.7(3)
C2 Cs2 C6 . 1_556 69.48(8)
C2 Cs2 O2 . . 117.55(7)
C2 Cs2 N2 . . 79.53(7)
C2 Cs2 C7 . . 100.21(7)
C2 Cs2 O3 . 1_556 156.48(8)
C2 Cs2 O4 . . 109.93(7)
C2 Cs2 H4A . . 113.9(10)
C6 Cs2 O2 1_556 . 80.17(8)
C6 Cs2 N2 1_556 . 58.82(7)
C6 Cs2 C7 1_556 . 62.98(8)
C6 Cs2 O3 1_556 1_556 105.16(8)
C6 Cs2 O4 1_556 . 120.64(8)
C6 Cs2 H4A 1_556 . 107.2(5)
O2 Cs2 N2 . . 38.45(6)
O2 Cs2 C7 . . 19.94(6)
O2 Cs2 O3 . 1_556 82.71(7)
O2 Cs2 O4 . . 46.04(7)
O2 Cs2 H4A . . 30.8(2)
N2 Cs2 C7 . . 21.16(6)
N2 Cs2 O3 . 1_556 118.21(7)
N2 Cs2 O4 . . 62.80(7)
N2 Cs2 H4A . . 52.0(8)
C7 Cs2 O3 . 1_556 97.09(8)
C7 Cs2 O4 . . 58.82(7)
C7 Cs2 H4A . . 44.4(4)
O3 Cs2 O4 1_556 . 92.65(8)
O3 Cs2 H4A 1_556 . 89.6(10)
O4 Cs2 H4A . . 15.3(2)
Cs1 O1 Cs2 . . 91.62(6)
Cs1 O1 Cs2 . 4_565 148.38(9)
Cs1 O1 C1 . . 93.49(17)
Cs2 O1 Cs2 . 4_565 109.75(7)
Cs2 O1 C1 . . 110.1(2)
Cs2 O1 C1 4_565 . 100.24(17)
Cs1 N1 Cs2 . 1_554 81.94(6)
Cs1 N1 C1 . . 90.54(18)
Cs1 N1 C5 . . 130.37(19)
Cs2 N1 C1 1_554 . 120.6(2)
Cs2 N1 C5 1_554 . 109.9(2)
C1 N1 C5 . . 118.8(3)
Cs1 C1 Cs2 . . 77.09(6)
Cs1 C1 Cs2 . 4_565 118.49(9)
Cs1 C1 O1 . . 65.67(16)
Cs1 C1 N1 . . 67.52(17)
Cs1 C1 C2 . . 141.8(2)
Cs2 C1 Cs2 . 4_565 87.96(7)
Cs2 C1 O1 . . 50.78(17)
Cs2 C1 O1 4_565 . 59.26(15)
Cs2 C1 N1 . . 142.6(2)
Cs2 C1 N1 4_565 . 119.1(2)
Cs2 C1 C2 . . 81.4(2)
Cs2 C1 C2 4_565 . 91.6(2)
O1 C1 N1 . . 119.1(3)
O1 C1 C2 . . 121.0(3)
N1 C1 C2 . . 119.8(3)
Cs2 C2 C1 . . 76.79(19)
Cs2 C2 H2 . . 53.7
Cs2 C2 C3 . . 144.8(3)
C1 C2 H2 . . 119.8
C1 C2 C3 . . 120.4(3)
H2 C2 C3 . . 119.8
C2 C3 H3 . . 120.3
C2 C3 C4 . . 119.5(3)
H3 C3 C4 . . 120.3
C3 C4 H4 . . 120.9
C3 C4 C5 . . 118.3(3)
H4 C4 C5 . . 120.9
N1 C5 C4 . . 123.2(3)
N1 C5 C6 . . 115.9(3)
C4 C5 C6 . . 120.8(3)
Cs2 C6 C5 1_554 . 86.6(2)
Cs2 C6 H6A 1_554 . 50.2
Cs2 C6 H6B 1_554 . 158.6
Cs2 C6 H6C 1_554 . 76.6
C5 C6 H6A . . 109.5
C5 C6 H6B . . 109.5
C5 C6 H6C . . 109.5
H6A C6 H6B . . 109.5
H6A C6 H6C . . 109.5
H6B C6 H6C . . 109.5
Cs1 O2 Cs1 1_556 3_666 108.86(7)
Cs1 O2 Cs2 1_556 . 84.34(6)
Cs1 O2 Cs2 3_666 . 162.21(8)
Cs1 O2 C7 1_556 . 101.11(19)
Cs1 O2 C7 3_666 . 93.79(18)
Cs2 O2 C7 . . 95.26(18)
Cs1 N2 Cs2 . . 83.72(6)
Cs1 N2 C7 . . 120.1(2)
Cs1 N2 C11 . . 110.0(2)
Cs2 N2 C7 . . 89.33(17)
Cs2 N2 C11 . . 129.89(19)
C7 N2 C11 . . 119.1(3)
Cs1 C7 Cs1 3_666 1_556 92.49(7)
Cs1 C7 Cs2 3_666 . 127.64(9)
Cs1 C7 Cs2 1_556 . 73.33(6)
Cs1 C7 O2 3_666 . 64.98(16)
Cs1 C7 O2 1_556 . 58.42(16)
Cs1 C7 N2 3_666 . 127.2(2)
Cs1 C7 N2 1_556 . 137.1(2)
Cs1 C7 C8 3_666 . 80.43(18)
Cs1 C7 C8 1_556 . 77.99(19)
Cs2 C7 O2 . . 64.80(16)
Cs2 C7 N2 . . 69.51(16)
Cs2 C7 C8 . . 139.9(2)
O2 C7 N2 . . 119.7(3)
O2 C7 C8 . . 120.7(3)
N2 C7 C8 . . 119.6(3)
Cs1 C8 Cs1 1_556 3_666 91.95(8)
Cs1 C8 C7 1_556 . 79.24(19)
Cs1 C8 C7 3_666 . 76.61(19)
Cs1 C8 H8 1_556 . 57.7
Cs1 C8 H8 3_666 . 66.4
Cs1 C8 C9 1_556 . 136.2(2)
Cs1 C8 C9 3_666 . 129.2(2)
C7 C8 H8 . . 120.0
C7 C8 C9 . . 119.9(3)
H8 C8 C9 . . 120.0
C8 C9 H9 . . 120.0
C8 C9 C10 . . 119.9(3)
H9 C9 C10 . . 120.0
C9 C10 H10 . . 121.0
C9 C10 C11 . . 118.0(3)
H10 C10 C11 . . 121.0
N2 C11 C10 . . 123.4(3)
N2 C11 C12 . . 116.1(3)
C10 C11 C12 . . 120.4(3)
Cs1 C12 C11 . . 85.1(2)
Cs1 C12 H12A . . 75.4
Cs1 C12 H12B . . 160.9
Cs1 C12 H12C . . 52.5
C11 C12 H12A . . 109.5
C11 C12 H12B . . 109.5
C11 C12 H12C . . 109.5
H12A C12 H12B . . 109.5
H12A C12 H12C . . 109.5
H12B C12 H12C . . 109.5
Cs1 O3 Cs2 . 1_554 87.10(7)
Cs1 O3 H3A . . 64(3)
Cs1 O3 C13 . . 108.4(4)
Cs2 O3 H3A 1_554 . 90(3)
Cs2 O3 C13 1_554 . 158.8(3)
H3A O3 C13 . . 110(3)
O3 C13 H13A . . 107.4
O3 C13 H13B . . 107.4
O3 C13 C14 . . 119.8(6)
H13A C13 H13B . . 106.9
H13A C13 C14 . . 107.4
H13B C13 C14 . . 107.4
C13 C14 H14A . . 109.5
C13 C14 H14B . . 109.5
C13 C14 H14C . . 109.5
H14A C14 H14B . . 109.5
H14A C14 H14C . . 109.5
H14B C14 H14C . . 109.5
Cs1 O4 Cs2 . . 95.27(8)
Cs1 O4 H4A . . 97(4)
Cs1 O4 C15 . . 127.8(3)
Cs2 O4 H4A . . 71(4)
Cs2 O4 C15 . . 135.0(3)
H4A O4 C15 . . 110(4)
O4 C15 H15A . . 109.2
O4 C15 H15B . . 109.2
O4 C15 C16 . . 111.9(5)
H15A C15 H15B . . 107.9
H15A C15 C16 . . 109.2
H15B C15 C16 . . 109.2
C15 C16 H16A . . 109.5
C15 C16 H16B . . 109.5
C15 C16 H16C . . 109.5
H16A C16 H16B . . 109.5
H16A C16 H16C . . 109.5
H16B C16 H16C . . 109.5

loop_
_geom_bond_atom_site_label_1
_geom_bond_atom_site_label_2
_geom_bond_site_symmetry_2
_geom_bond_distance
_geom_bond_publ_flag
Cs1 O1 . 3.317(2) y
Cs1 N1 . 3.358(3) y
Cs1 C1 . 3.634(3) ?
Cs1 O2 1_554 3.145(2) y
Cs1 O2 3_666 3.231(2) y
Cs1 N2 . 3.330(3) y
Cs1 C7 3_666 3.558(3) ?
Cs1 C7 1_554 3.622(3) ?
Cs1 C8 1_554 3.606(3) ?
Cs1 C8 3_666 3.606(3) ?
Cs1 O3 . 3.306(3) y
Cs1 H3A . 3.04(4) ?
Cs1 O4 . 3.019(3) y
Cs1 H4A . 3.23(5) ?
Cs2 O1 . 3.067(2) y
Cs2 O1 4_566 3.179(2) y
Cs2 N1 1_556 3.377(3) y
Cs2 C1 . 3.718(3) ?
Cs2 C1 4_566 3.639(3) ?
Cs2 C2 . 3.776(4) ?
Cs2 C6 1_556 3.845(4) ?
Cs2 O2 . 3.426(2) y
Cs2 N2 . 3.532(3) y
Cs2 C7 . 3.770(3) ?
Cs2 O3 1_556 3.100(3) y
Cs2 O4 . 3.180(3) y
Cs2 H4A . 3.02(5) ?
O1 Cs2 4_565 3.179(2) ?
O1 C1 . 1.295(4) ?
N1 Cs2 1_554 3.377(3) ?
N1 C1 . 1.358(4) ?
N1 C5 . 1.356(4) ?
C1 Cs2 4_565 3.639(3) ?
C1 C2 . 1.418(5) ?
C2 H2 . 0.950 ?
C2 C3 . 1.363(5) ?
C3 H3 . 0.950 ?
C3 C4 . 1.395(5) ?
C4 H4 . 0.950 ?
C4 C5 . 1.377(5) ?
C5 C6 . 1.504(5) ?
C6 Cs2 1_554 3.845(4) ?
C6 H6A . 0.980 ?
C6 H6B . 0.980 ?
C6 H6C . 0.980 ?
O2 Cs1 1_556 3.145(2) ?
O2 Cs1 3_666 3.231(2) ?
O2 C7 . 1.291(4) ?
N2 C7 . 1.361(4) ?
N2 C11 . 1.349(4) ?
C7 Cs1 3_666 3.558(3) ?
C7 Cs1 1_556 3.622(3) ?
C7 C8 . 1.427(4) ?
C8 Cs1 1_556 3.606(3) ?
C8 Cs1 3_666 3.606(3) ?
C8 H8 . 0.950 ?
C8 C9 . 1.368(5) ?
C9 H9 . 0.950 ?
C9 C10 . 1.392(5) ?
C10 H10 . 0.950 ?
C10 C11 . 1.384(5) ?
C11 C12 . 1.508(5) ?
C12 H12A . 0.980 ?
C12 H12B . 0.980 ?
C12 H12C . 0.980 ?
O3 Cs2 1_554 3.100(3) ?
O3 H3A . 0.835(10) ?
O3 C13 . 1.401(6) ?
C13 H13A . 0.990 ?
C13 H13B . 0.990 ?
C13 C14 . 1.351(9) ?
C14 H14A . 0.980 ?
C14 H14B . 0.980 ?
C14 H14C . 0.980 ?
O4 H4A . 0.839(10) ?
O4 C15 . 1.414(6) ?
C15 H15A . 0.990 ?
C15 H15B . 0.990 ?
C15 C16 . 1.441(8) ?
C16 H16A . 0.980 ?
C16 H16B . 0.980 ?
C16 H16C . 0.980 ?

loop_
_geom_hbond_atom_site_label_D
_geom_hbond_atom_site_label_H
_geom_hbond_atom_site_label_A
_geom_hbond_distance_DH
_geom_hbond_distance_HA
_geom_hbond_distance_DA
_geom_hbond_angle_DHA
_geom_hbond_publ_flag
O3 H3A O1 0.835(10) 1.778(14) 2.603(4) 169(5) y
O4 H4A O2 0.839(10) 1.755(11) 2.593(4) 177(6) y
